data_2220734
loop_
_publ_author_name
'Gowda, B. Thimme'
'Foro, Sabine'
'Saraswathi, B. S.'
'Terao, Hiromitsu'
'Fuess, Hartmut'

_publ_section_title
;
 Methyl <i>N</i>-(4-chlorophenyl)succinamate
;
_journal_coeditor_code BX2194
_journal_issue 2
_journal_name_full 'Acta Crystallographica Section E'
_journal_page_first o388
_journal_paper_doi 10.1107/S1600536809002724
_journal_volume 65
_journal_year 2009
_chemical_formula_iupac 'C11 H12 Cl N O3'
_chemical_formula_moiety 'C11 H12 Cl N O3'
_chemical_formula_sum 'C11 H12 Cl N O3'
_chemical_formula_weight 241.67
_chemical_name_common 'Methyl <i>N</i>-(4-chlorophenyl)succinamate'
_chemical_name_systematic
;
Methyl 3-[(4-chlorophenyl)aminocarbonyl]propionate
;
_space_group_IT_number 61
_symmetry_cell_setting orthorhombic
_symmetry_space_group_name_Hall '-P 2ac 2ab'
_symmetry_space_group_name_H-M 'P b c a'
_atom_sites_solution_hydrogens geom
_atom_sites_solution_primary direct
_atom_sites_solution_secondary difmap
_audit_creation_method SHELXL-97
_cell_angle_alpha 90.00
_cell_angle_beta 90.00
_cell_angle_gamma 90.00
_cell_formula_units_Z 8
_cell_length_a 14.1900(10)
_cell_length_b 5.6370(5)
_cell_length_c 28.139(3)
_cell_measurement_reflns_used 3422
_cell_measurement_temperature 299(2)
_cell_measurement_theta_max 27.96
_cell_measurement_theta_min 2.60
_cell_volume 2250.8(4)
_computing_cell_refinement
;
CrysAlis RED (Oxford Diffraction, 2007)
;
_computing_data_collection
;
CrysAlis CCD (Oxford Diffraction, 2004)
;
_computing_data_reduction
;
CrysAlis RED  (Oxford Diffraction, 2007)
;
_computing_molecular_graphics 'PLATON (Spek, 2003)'
_computing_publication_material 'SHELXL97 (Sheldrick, 2008)'
_computing_structure_refinement 'SHELXL97 (Sheldrick, 2008)'
_computing_structure_solution 'SHELXS97 (Sheldrick, 2008)'
_diffrn_ambient_temperature 100(2)
_diffrn_measured_fraction_theta_full 0.991
_diffrn_measured_fraction_theta_max 0.991
_diffrn_measurement_device_type
;
Oxford Diffraction Xcalibur diffractometer with Sapphire CCD detector
;
_diffrn_measurement_method
;
Rotation method data acquisition using \w and \f
;
_diffrn_radiation_monochromator graphite
_diffrn_radiation_source 'fine-focus sealed tube'
_diffrn_radiation_type MoK\a
_diffrn_radiation_wavelength 0.71073
_diffrn_reflns_av_R_equivalents 0.0432
_diffrn_reflns_av_sigmaI/netI 0.0245
_diffrn_reflns_limit_h_max 17
_diffrn_reflns_limit_h_min -17
_diffrn_reflns_limit_k_max 7
_diffrn_reflns_limit_k_min -7
_diffrn_reflns_limit_l_max 35
_diffrn_reflns_limit_l_min -33
_diffrn_reflns_number 10377
_diffrn_reflns_theta_full 26.37
_diffrn_reflns_theta_max 26.37
_diffrn_reflns_theta_min 2.87
_diffrn_standards_decay_% 0
_exptl_absorpt_coefficient_mu 0.330
_exptl_absorpt_correction_T_max 0.8683
_exptl_absorpt_correction_T_min 0.8523
_exptl_absorpt_correction_type multi-scan
_exptl_absorpt_process_details '(CrysAlis RED; Oxford Diffraction, 2007)'
_exptl_crystal_colour colourless
_exptl_crystal_density_diffrn 1.426
_exptl_crystal_density_method 'not measured'
_exptl_crystal_description prism
_exptl_crystal_F_000 1008
_exptl_crystal_size_max 0.50
_exptl_crystal_size_mid 0.48
_exptl_crystal_size_min 0.44
_refine_diff_density_max 0.278
_refine_diff_density_min -0.266
_refine_ls_extinction_coef 0.0109(13)
_refine_ls_extinction_expression Fc^*^=kFc[1+0.001xFc^2^\l^3^/sin(2\q)]^-1/4^
_refine_ls_extinction_method 'SHELXL97 (Sheldrick, 2008)'
_refine_ls_goodness_of_fit_ref 1.190
_refine_ls_hydrogen_treatment mixed
_refine_ls_matrix_type full
_refine_ls_number_parameters 173
_refine_ls_number_reflns 2272
_refine_ls_number_restraints 0
_refine_ls_restrained_S_all 1.190
_refine_ls_R_factor_all 0.0778
_refine_ls_R_factor_gt 0.0499
_refine_ls_shift/su_max 0.000
_refine_ls_shift/su_mean 0.000
_refine_ls_structure_factor_coef Fsqd
_refine_ls_weighting_details 'calc w=1/[\s^2^(Fo^2^)+(0.0501P)^2^+2.2683P] where P=(Fo^2^+2Fc^2^)/3'
_refine_ls_weighting_scheme calc
_refine_ls_wR_factor_gt 0.1224
_refine_ls_wR_factor_ref 0.1536
_reflns_number_gt 1649
_reflns_number_total 2272
_reflns_threshold_expression I>2\s(I)
_cod_data_source_file bx2194.cif
_cod_data_source_block I
_cod_database_code 2220734
_cod_database_fobs_code 2220734

loop_
_symmetry_equiv_pos_as_xyz
'x, y, z'
'-x+1/2, -y, z+1/2'
'x+1/2, -y+1/2, -z'
'-x, y+1/2, -z+1/2'
'-x, -y, -z'
'x-1/2, y, -z-1/2'
'-x-1/2, y-1/2, z'
'x, -y-1/2, z-1/2'

loop_
_atom_site_type_symbol
_atom_site_label
_atom_site_fract_x
_atom_site_fract_y
_atom_site_fract_z
_atom_site_U_iso_or_equiv
_atom_site_adp_type
_atom_site_calc_flag
_atom_site_refinement_flags
_atom_site_occupancy
_atom_site_disorder_assembly
_atom_site_disorder_group
Cl Cl1 0.63844(7) 1.51417(17) 0.23361(3) 0.0671(3) Uani d . 1 . .
O O1 0.67752(18) 1.1013(4) 0.00684(8) 0.0659(7) Uani d . 1 . .
O O2 0.56516(16) 0.4234(4) -0.09121(8) 0.0591(6) Uani d . 1 . .
O O3 0.66393(16) 0.6160(5) -0.13895(8) 0.0635(7) Uani d . 1 . .
N N1 0.58842(17) 0.9188(5) 0.06256(8) 0.0436(6) Uani d . 1 . .
H H1N 0.554(2) 0.804(6) 0.0675(12) 0.052 Uiso d . 1 . .
C C1 0.60124(18) 1.0708(5) 0.10151(9) 0.0384(6) Uani d . 1 . .
C C2 0.5627(2) 1.0015(6) 0.14469(11) 0.0485(7) Uani d . 1 . .
H H2 0.525(2) 0.866(6) 0.1470(11) 0.058 Uiso d . 1 . .
C C3 0.5731(2) 1.1346(6) 0.18498(11) 0.0526(8) Uani d . 1 . .
H H3 0.546(2) 1.083(6) 0.2168(12) 0.063 Uiso d . 1 . .
C C4 0.6234(2) 1.3447(5) 0.18267(10) 0.0444(7) Uani d . 1 . .
C C5 0.6611(2) 1.4180(5) 0.14030(11) 0.0439(7) Uani d . 1 . .
H H5 0.693(2) 1.555(6) 0.1384(11) 0.053 Uiso d . 1 . .
C C6 0.65037(19) 1.2848(5) 0.09955(11) 0.0423(6) Uani d . 1 . .
H H6 0.677(2) 1.336(6) 0.0706(11) 0.051 Uiso d . 1 . .
C C7 0.62722(19) 0.9364(5) 0.01857(10) 0.0399(6) Uani d . 1 . .
C C8 0.6017(2) 0.7370(5) -0.01474(10) 0.0418(7) Uani d . 1 . .
H H8A 0.532(2) 0.724(5) -0.0177(10) 0.050 Uiso d . 1 . .
H H8B 0.621(2) 0.584(6) -0.0004(11) 0.050 Uiso d . 1 . .
C C9 0.6451(2) 0.7706(6) -0.06280(10) 0.0448(7) Uani d . 1 . .
H H9A 0.712(2) 0.773(6) -0.0601(11) 0.054 Uiso d . 1 . .
H H9B 0.628(2) 0.926(6) -0.0768(11) 0.054 Uiso d . 1 . .
C C10 0.61912(19) 0.5841(5) -0.09780(10) 0.0417(6) Uani d . 1 . .
C C11 0.6445(3) 0.4460(7) -0.17585(12) 0.0674(10) Uani d . 1 . .
H H11A 0.6541 0.2885 -0.1638 0.081 Uiso calc R 1 . .
H H11B 0.6861 0.4731 -0.2022 0.081 Uiso calc R 1 . .
H H11C 0.5804 0.4629 -0.1862 0.081 Uiso calc R 1 . .

loop_
_atom_site_aniso_label
_atom_site_aniso_U_11
_atom_site_aniso_U_22
_atom_site_aniso_U_33
_atom_site_aniso_U_12
_atom_site_aniso_U_13
_atom_site_aniso_U_23
Cl1 0.0874(7) 0.0637(6) 0.0502(5) -0.0054(5) 0.0006(4) -0.0139(4)
O1 0.0876(17) 0.0558(13) 0.0542(13) -0.0273(13) 0.0239(12) -0.0081(11)
O2 0.0642(14) 0.0613(14) 0.0520(13) -0.0215(12) 0.0051(10) -0.0043(11)
O3 0.0656(14) 0.0797(16) 0.0453(12) -0.0206(13) 0.0149(10) -0.0109(12)
N1 0.0475(13) 0.0430(14) 0.0403(13) -0.0096(11) 0.0041(10) 0.0028(11)
C1 0.0374(13) 0.0383(14) 0.0396(14) 0.0019(11) -0.0017(11) 0.0051(11)
C2 0.0546(17) 0.0442(16) 0.0467(16) -0.0106(14) 0.0081(13) 0.0033(14)
C3 0.0629(19) 0.0551(19) 0.0398(15) -0.0065(15) 0.0114(14) 0.0034(14)
C4 0.0473(15) 0.0424(16) 0.0436(15) 0.0063(13) -0.0007(12) -0.0023(12)
C5 0.0423(15) 0.0366(15) 0.0527(17) -0.0003(12) 0.0028(13) -0.0003(13)
C6 0.0444(14) 0.0382(15) 0.0442(15) -0.0025(12) 0.0031(12) 0.0071(12)
C7 0.0392(14) 0.0404(15) 0.0401(14) 0.0030(12) 0.0031(11) 0.0032(12)
C8 0.0409(14) 0.0426(16) 0.0419(15) -0.0018(13) -0.0015(12) 0.0014(12)
C9 0.0440(15) 0.0489(17) 0.0415(15) -0.0067(13) 0.0010(12) -0.0011(13)
C10 0.0386(14) 0.0468(16) 0.0396(14) 0.0019(13) -0.0003(11) 0.0000(12)
C11 0.068(2) 0.085(3) 0.0490(18) -0.007(2) 0.0084(16) -0.0178(18)

loop_
_atom_type_symbol
_atom_type_description
_atom_type_scat_dispersion_real
_atom_type_scat_dispersion_imag
_atom_type_scat_source
C C 0.0033 0.0016 'International Tables Vol C Tables 4.2.6.8 and 6.1.1.4'
H H 0.0000 0.0000 'International Tables Vol C Tables 4.2.6.8 and 6.1.1.4'
Cl Cl 0.1484 0.1585 'International Tables Vol C Tables 4.2.6.8 and 6.1.1.4'
N N 0.0061 0.0033 'International Tables Vol C Tables 4.2.6.8 and 6.1.1.4'
O O 0.0106 0.0060 'International Tables Vol C Tables 4.2.6.8 and 6.1.1.4'

loop_
_geom_angle_atom_site_label_1
_geom_angle_atom_site_label_2
_geom_angle_atom_site_label_3
_geom_angle_site_symmetry_1
_geom_angle_site_symmetry_3
_geom_angle
_geom_angle_publ_flag
C10 O3 C11 . . 116.4(3) ?
C7 N1 C1 . . 127.9(2) ?
C7 N1 H1N . . 117(2) ?
C1 N1 H1N . . 115(2) ?
C2 C1 C6 . . 118.3(3) ?
C2 C1 N1 . . 117.4(3) ?
C6 C1 N1 . . 124.2(2) ?
C3 C2 C1 . . 121.9(3) ?
C3 C2 H2 . . 117(2) ?
C1 C2 H2 . . 121(2) ?
C2 C3 C4 . . 119.1(3) ?
C2 C3 H3 . . 122.3(19) ?
C4 C3 H3 . . 118.6(19) ?
C5 C4 C3 . . 120.0(3) ?
C5 C4 Cl1 . . 120.3(2) ?
C3 C4 Cl1 . . 119.7(2) ?
C4 C5 C6 . . 121.0(3) ?
C4 C5 H5 . . 121(2) ?
C6 C5 H5 . . 118(2) ?
C5 C6 C1 . . 119.6(3) ?
C5 C6 H6 . . 120.5(19) ?
C1 C6 H6 . . 119.9(19) ?
O1 C7 N1 . . 122.7(3) ?
O1 C7 C8 . . 122.8(3) ?
N1 C7 C8 . . 114.5(2) ?
C9 C8 C7 . . 111.6(2) ?
C9 C8 H8A . . 110.0(17) ?
C7 C8 H8A . . 110.2(17) ?
C9 C8 H8B . . 111.4(18) ?
C7 C8 H8B . . 109.3(18) ?
H8A C8 H8B . . 104(2) ?
C10 C9 C8 . . 114.0(2) ?
C10 C9 H9A . . 108.0(19) ?
C8 C9 H9A . . 109.9(19) ?
C10 C9 H9B . . 107.4(19) ?
C8 C9 H9B . . 111.6(19) ?
H9A C9 H9B . . 106(3) ?
O2 C10 O3 . . 122.7(3) ?
O2 C10 C9 . . 126.1(3) ?
O3 C10 C9 . . 111.2(2) ?
O3 C11 H11A . . 109.5 ?
O3 C11 H11B . . 109.5 ?
H11A C11 H11B . . 109.5 ?
O3 C11 H11C . . 109.5 ?
H11A C11 H11C . . 109.5 ?
H11B C11 H11C . . 109.5 ?

loop_
_geom_bond_atom_site_label_1
_geom_bond_atom_site_label_2
_geom_bond_site_symmetry_2
_geom_bond_distance
_geom_bond_publ_flag
Cl1 C4 . 1.736(3) ?
O1 C7 . 1.217(3) ?
O2 C10 . 1.200(3) ?
O3 C10 . 1.333(3) ?
O3 C11 . 1.440(4) ?
N1 C7 . 1.358(4) ?
N1 C1 . 1.403(4) ?
N1 H1N . 0.82(3) ?
C1 C2 . 1.388(4) ?
C1 C6 . 1.395(4) ?
C2 C3 . 1.367(4) ?
C2 H2 . 0.94(3) ?
C3 C4 . 1.384(4) ?
C3 H3 . 1.01(3) ?
C4 C5 . 1.371(4) ?
C5 C6 . 1.379(4) ?
C5 H5 . 0.90(3) ?
C6 H6 . 0.94(3) ?
C7 C8 . 1.507(4) ?
C8 C9 . 1.498(4) ?
C8 H8A . 1.00(3) ?
C8 H8B . 0.99(3) ?
C9 C10 . 1.487(4) ?
C9 H9A . 0.95(3) ?
C9 H9B . 0.99(3) ?
C11 H11A . 0.9600 ?
C11 H11B . 0.9600 ?
C11 H11C . 0.9600 ?

loop_
_geom_hbond_atom_site_label_D
_geom_hbond_atom_site_label_H
_geom_hbond_atom_site_label_A
_geom_hbond_site_symmetry_A
_geom_hbond_distance_DH
_geom_hbond_distance_HA
_geom_hbond_distance_DA
_geom_hbond_angle_DHA
C6 H6 O1 . 0.94(3) 2.22(3) 2.833(4) 121(3)
N1 H1N O2 5_665 0.82(3) 2.22(3) 3.020(3) 163(3)

loop_
_geom_torsion_atom_site_label_1
_geom_torsion_atom_site_label_2
_geom_torsion_atom_site_label_3
_geom_torsion_atom_site_label_4
_geom_torsion_site_symmetry_1
_geom_torsion_site_symmetry_2
_geom_torsion_site_symmetry_3
_geom_torsion_site_symmetry_4
_geom_torsion
_geom_torsion_publ_flag
C7 N1 C1 C2 . . . . -172.7(3) ?
C7 N1 C1 C6 . . . . 6.9(4) ?
C6 C1 C2 C3 . . . . -1.1(5) ?
N1 C1 C2 C3 . . . . 178.6(3) ?
C1 C2 C3 C4 . . . . 0.0(5) ?
C2 C3 C4 C5 . . . . 0.7(5) ?
C2 C3 C4 Cl1 . . . . -179.2(3) ?
C3 C4 C5 C6 . . . . -0.4(4) ?
Cl1 C4 C5 C6 . . . . 179.6(2) ?
C4 C5 C6 C1 . . . . -0.7(4) ?
C2 C1 C6 C5 . . . . 1.4(4) ?
N1 C1 C6 C5 . . . . -178.2(3) ?
C1 N1 C7 O1 . . . . -3.2(5) ?
C1 N1 C7 C8 . . . . 177.7(3) ?
O1 C7 C8 C9 . . . . -0.4(4) ?
N1 C7 C8 C9 . . . . 178.7(3) ?
C7 C8 C9 C10 . . . . -177.6(2) ?
C11 O3 C10 O2 . . . . -0.1(4) ?
C11 O3 C10 C9 . . . . -180.0(3) ?
C8 C9 C10 O2 . . . . 3.6(4) ?
C8 C9 C10 O3 . . . . -176.5(3) ?

loop_
_cod_related_entry_id
_cod_related_entry_database
_cod_related_entry_code
1 ChemSpider 630187
